data_7118212
loop_
_publ_author_name
'Wang, Zhiming'
'Xu, Xingzhu'
'Gu, Zhanshou'
'Feng, Wei'
'Qian, Houjun'
'Li, Zhengyi'
'Sun, Xiaoqiang'
'Kwon, Ohyun'

_publ_section_title
;
 Nazarov cyclization of 1,4-pentadien-3-ols: preparation of
 cyclopenta[b]indoles and spiro[indene-1,4'-quinoline]s.
;
_journal_issue 13
_journal_name_full 'Chemical communications (Cambridge, England)'
_journal_page_first 2811
_journal_page_last 2814
_journal_paper_doi 10.1039/c5cc08596a
_journal_volume 52
_journal_year 2016
_chemical_formula_moiety 'C24 H21 N O2 S'
_chemical_formula_sum 'C24 H21 N O2 S'
_chemical_formula_weight 387.48
_chemical_name_common 6a
_chemical_name_systematic 2-Phenyl-4-tosyl-1,2,3,4-tetrahydrocyclopenta[b]indole
_space_group_IT_number 14
_symmetry_cell_setting monoclinic
_symmetry_space_group_name_Hall '-P 2ybc'
_symmetry_space_group_name_H-M 'P 1 21/c 1'
_atom_sites_solution_hydrogens geom
_atom_sites_solution_primary direct
_atom_sites_solution_secondary difmap
_audit_creation_method SHELXL-97
_audit_update_record
;
2015-07-21 deposited with the CCDC.
2015-12-24 downloaded from the CCDC.
;
_cell_angle_alpha 90.00
_cell_angle_beta 107.130(4)
_cell_angle_gamma 90.00
_cell_formula_units_Z 4
_cell_length_a 8.9249(10)
_cell_length_b 9.9995(10)
_cell_length_c 22.9440(19)
_cell_measurement_reflns_used 4433
_cell_measurement_temperature 293(2)
_cell_measurement_theta_max 26.51
_cell_measurement_theta_min 2.76
_cell_volume 1956.8(3)
_computing_cell_refinement 'Bruker SMART'
_computing_data_collection 'Bruker SMART'
_computing_data_reduction 'Bruker SAINT'
_computing_molecular_graphics 'Bruker SHELXTL'
_computing_publication_material 'Bruker SHELXTL'
_computing_structure_refinement 'SHELXL-97 (Sheldrick, 1997)'
_computing_structure_solution 'SHELXS-97 (Sheldrick, 1990)'
_diffrn_ambient_temperature 293(2)
_diffrn_measured_fraction_theta_full 0.989
_diffrn_measured_fraction_theta_max 0.989
_diffrn_measurement_device_type 'CCD area detector'
_diffrn_measurement_method 'phi and omega scans'
_diffrn_radiation_monochromator graphite
_diffrn_radiation_source 'fine-focus sealed tube'
_diffrn_radiation_type MoK\a
_diffrn_radiation_wavelength 0.71073
_diffrn_reflns_av_R_equivalents 0.0257
_diffrn_reflns_av_sigmaI/netI 0.0304
_diffrn_reflns_limit_h_max 10
_diffrn_reflns_limit_h_min -10
_diffrn_reflns_limit_k_max 12
_diffrn_reflns_limit_k_min -12
_diffrn_reflns_limit_l_max 23
_diffrn_reflns_limit_l_min -27
_diffrn_reflns_number 10795
_diffrn_reflns_theta_full 25.50
_diffrn_reflns_theta_max 25.50
_diffrn_reflns_theta_min 1.86
_exptl_absorpt_coefficient_mu 0.185
_exptl_absorpt_correction_T_max 0.9728
_exptl_absorpt_correction_T_min 0.9639
_exptl_absorpt_correction_type multi-scan
_exptl_absorpt_process_details SADABS
_exptl_crystal_colour COLORLESS
_exptl_crystal_density_diffrn 1.315
_exptl_crystal_density_method 'not measured'
_exptl_crystal_description BLOCK
_exptl_crystal_F_000 816
_exptl_crystal_size_max 0.20
_exptl_crystal_size_mid 0.18
_exptl_crystal_size_min 0.15
_refine_diff_density_max 0.165
_refine_diff_density_min -0.235
_refine_diff_density_rms 0.030
_refine_ls_extinction_method none
_refine_ls_goodness_of_fit_ref 1.006
_refine_ls_hydrogen_treatment constr
_refine_ls_matrix_type full
_refine_ls_number_parameters 254
_refine_ls_number_reflns 3603
_refine_ls_number_restraints 0
_refine_ls_restrained_S_all 1.006
_refine_ls_R_factor_all 0.0577
_refine_ls_R_factor_gt 0.0446
_refine_ls_shift/su_max 0.000
_refine_ls_shift/su_mean 0.000
_refine_ls_structure_factor_coef Fsqd
_refine_ls_weighting_details 'calc w=1/[\s^2^(Fo^2^)+(0.0706P)^2^+0.4346P] where P=(Fo^2^+2Fc^2^)/3'
_refine_ls_weighting_scheme calc
_refine_ls_wR_factor_gt 0.1237
_refine_ls_wR_factor_ref 0.1309
_reflns_number_gt 2853
_reflns_number_total 3603
_reflns_threshold_expression >2sigma(I)
_cod_data_source_file c5cc08596a2.cif
_cod_data_source_block wzm2012042013
_cod_depositor_comments
;
The following automatic conversions were performed:

'_symmetry_cell_setting' value 'Monoclinic' changed to 'monoclinic'
according to
/usr/data/users/saulius/crontab/automatic-downloads/rss-feeds/RSC/lib/dictionaries/cif_core.dic
dictionary named 'cif_core.dic' version 2.4.2 from 2011-04-26.

'_exptl_absorpt_correction_type' value 'MULTI-SCAN' changed to
'multi-scan' according to
/usr/data/users/saulius/crontab/automatic-downloads/rss-feeds/RSC/lib/dictionaries/cif_core.dic
dictionary named 'cif_core.dic' version 2.4.2 from 2011-04-26.

'_refine_ls_hydrogen_treatment' value 'CONSTR' changed to 'constr'
according to
/usr/data/users/saulius/crontab/automatic-downloads/rss-feeds/RSC/lib/dictionaries/cif_core.dic
dictionary named 'cif_core.dic' version 2.4.2 from 2011-04-26.

Automatic conversion script
Id: cif_fix_values 4268 2015-11-12 08:31:59Z antanas 

 Adding full bibliography for 7118207--7118212.cif.
;
_cod_original_sg_symbol_Hall '-P 2ybc '
_cod_original_sg_symbol_H-M P21/C
_cod_database_code 7118212

loop_
_symmetry_equiv_pos_as_xyz
'x, y, z'
'-x, y+1/2, -z+1/2'
'-x, -y, -z'
'x, -y-1/2, z-1/2'

loop_
_atom_site_label
_atom_site_type_symbol
_atom_site_fract_x
_atom_site_fract_y
_atom_site_fract_z
_atom_site_U_iso_or_equiv
_atom_site_adp_type
_atom_site_occupancy
_atom_site_symmetry_multiplicity
_atom_site_calc_flag
_atom_site_refinement_flags
S1 S 0.41167(6) 0.19953(6) 0.10933(2) 0.0666(2) Uani 1 1 d .
O1 O 0.3756(2) 0.33439(17) 0.09148(7) 0.0904(5) Uani 1 1 d .
O2 O 0.29141(15) 0.10133(19) 0.09750(7) 0.0838(5) Uani 1 1 d .
N1 N 0.53821(17) 0.14825(17) 0.07307(7) 0.0588(4) Uani 1 1 d .
C1 C 0.7852(3) 0.1632(3) 0.37485(10) 0.0918(7) Uani 1 1 d .
H1A H 0.7310 0.1069 0.3959 0.138 Uiso 1 1 calc R
H1B H 0.7988 0.2506 0.3930 0.138 Uiso 1 1 calc R
H1C H 0.8860 0.1253 0.3778 0.138 Uiso 1 1 calc R
C2 C 0.6910(2) 0.1742(2) 0.30884(9) 0.0628(5) Uani 1 1 d .
C3 C 0.5606(3) 0.0958(2) 0.28531(10) 0.0710(6) Uani 1 1 d .
H3 H 0.5300 0.0364 0.3108 0.085 Uiso 1 1 calc R
C4 C 0.4740(2) 0.1032(2) 0.22465(10) 0.0676(5) Uani 1 1 d .
H4 H 0.3866 0.0489 0.2095 0.081 Uiso 1 1 calc R
C5 C 0.5183(2) 0.19168(19) 0.18684(8) 0.0554(4) Uani 1 1 d .
C6 C 0.6486(3) 0.2710(2) 0.20944(9) 0.0702(6) Uani 1 1 d .
H6 H 0.6787 0.3311 0.1840 0.084 Uiso 1 1 calc R
C7 C 0.7337(3) 0.2608(2) 0.26984(10) 0.0743(6) Uani 1 1 d .
H7 H 0.8224 0.3138 0.2848 0.089 Uiso 1 1 calc R
C8 C 0.6563(2) 0.2293(2) 0.06014(8) 0.0604(5) Uani 1 1 d .
C9 C 0.6585(3) 0.3647(3) 0.04871(10) 0.0801(6) Uani 1 1 d .
H9 H 0.5753 0.4199 0.0496 0.096 Uiso 1 1 calc R
C10 C 0.7899(4) 0.4148(3) 0.03590(11) 0.0978(9) Uani 1 1 d .
H10 H 0.7952 0.5059 0.0285 0.117 Uiso 1 1 calc R
C11 C 0.9133(4) 0.3337(4) 0.03375(11) 0.1009(9) Uani 1 1 d .
H11 H 1.0003 0.3711 0.0255 0.121 Uiso 1 1 calc R
C12 C 0.9094(3) 0.1988(3) 0.04367(9) 0.0833(7) Uani 1 1 d .
H12 H 0.9920 0.1443 0.0414 0.100 Uiso 1 1 calc R
C13 C 0.7790(2) 0.1440(2) 0.05721(8) 0.0629(5) Uani 1 1 d .
C14 C 0.7366(2) 0.0116(2) 0.07085(8) 0.0614(5) Uani 1 1 d .
C15 C 0.5975(2) 0.0170(2) 0.08118(8) 0.0557(5) Uani 1 1 d .
C17 C 0.5350(2) -0.1129(2) 0.09446(9) 0.0662(5) Uani 1 1 d .
H17A H 0.4468 -0.1420 0.0609 0.079 Uiso 1 1 calc R
H17B H 0.5036 -0.1089 0.1315 0.079 Uiso 1 1 calc R
C18 C 0.6804(3) -0.2055(2) 0.10240(9) 0.0701(6) Uani 1 1 d .
H18 H 0.6464 -0.2875 0.0788 0.084 Uiso 1 1 calc R
C19 C 0.7952(3) -0.1288(3) 0.07462(10) 0.0807(7) Uani 1 1 d .
H19A H 0.9023 -0.1350 0.1009 0.097 Uiso 1 1 calc R
H19B H 0.7902 -0.1632 0.0346 0.097 Uiso 1 1 calc R
C20 C 0.7602(2) -0.24315(19) 0.16833(9) 0.0588(5) Uani 1 1 d .
C21 C 0.7724(3) -0.1554(2) 0.21576(9) 0.0674(5) Uani 1 1 d .
H21 H 0.7267 -0.0712 0.2076 0.081 Uiso 1 1 calc R
C22 C 0.8510(3) -0.1899(3) 0.27492(10) 0.0781(6) Uani 1 1 d .
H22 H 0.8574 -0.1291 0.3063 0.094 Uiso 1 1 calc R
C23 C 0.9193(3) -0.3124(3) 0.28792(11) 0.0860(7) Uani 1 1 d .
H23 H 0.9729 -0.3352 0.3279 0.103 Uiso 1 1 calc R
C24 C 0.9083(3) -0.4017(3) 0.24158(13) 0.0865(7) Uani 1 1 d .
H24 H 0.9545 -0.4857 0.2501 0.104 Uiso 1 1 calc R
C25 C 0.8289(3) -0.3674(2) 0.18222(11) 0.0719(6) Uani 1 1 d .
H25 H 0.8216 -0.4289 0.1511 0.086 Uiso 1 1 calc R

loop_
_atom_site_aniso_label
_atom_site_aniso_U_11
_atom_site_aniso_U_22
_atom_site_aniso_U_33
_atom_site_aniso_U_23
_atom_site_aniso_U_13
_atom_site_aniso_U_12
S1 0.0500(3) 0.0914(4) 0.0542(3) 0.0001(2) 0.0087(2) 0.0248(3)
O1 0.0962(11) 0.0994(12) 0.0715(10) 0.0142(8) 0.0182(8) 0.0529(10)
O2 0.0424(7) 0.1292(14) 0.0731(9) -0.0092(9) 0.0067(6) 0.0093(8)
N1 0.0516(8) 0.0733(10) 0.0466(8) -0.0023(7) 0.0069(7) 0.0153(8)
C1 0.0935(17) 0.119(2) 0.0555(13) 0.0050(13) 0.0106(12) -0.0041(16)
C2 0.0639(12) 0.0750(13) 0.0499(10) -0.0006(9) 0.0174(9) 0.0031(10)
C3 0.0715(13) 0.0861(15) 0.0593(12) 0.0084(10) 0.0255(10) -0.0033(11)
C4 0.0527(10) 0.0848(14) 0.0660(12) -0.0022(11) 0.0188(9) -0.0046(10)
C5 0.0490(9) 0.0651(11) 0.0533(10) -0.0001(8) 0.0172(8) 0.0139(8)
C6 0.0785(14) 0.0726(13) 0.0585(12) 0.0072(10) 0.0186(10) -0.0060(11)
C7 0.0741(14) 0.0827(14) 0.0602(12) 0.0010(11) 0.0105(10) -0.0160(11)
C8 0.0609(11) 0.0829(14) 0.0335(8) 0.0002(8) 0.0077(8) 0.0064(10)
C9 0.1069(18) 0.0823(16) 0.0520(12) 0.0019(11) 0.0247(11) 0.0088(14)
C10 0.139(3) 0.1002(19) 0.0597(14) 0.0062(13) 0.0379(16) -0.0182(19)
C11 0.105(2) 0.143(3) 0.0566(14) 0.0184(15) 0.0279(14) -0.024(2)
C12 0.0651(13) 0.141(2) 0.0444(11) 0.0198(13) 0.0170(9) 0.0077(14)
C13 0.0552(11) 0.0967(15) 0.0319(8) 0.0095(9) 0.0054(7) 0.0108(10)
C14 0.0528(10) 0.0914(15) 0.0361(9) 0.0026(9) 0.0071(7) 0.0211(10)
C15 0.0493(10) 0.0723(12) 0.0386(9) -0.0037(8) 0.0022(7) 0.0122(9)
C17 0.0585(11) 0.0818(14) 0.0484(10) -0.0086(9) 0.0007(8) 0.0040(10)
C18 0.0810(14) 0.0666(12) 0.0537(11) -0.0134(9) 0.0059(10) 0.0123(10)
C19 0.0847(15) 0.1073(18) 0.0528(11) 0.0123(11) 0.0246(10) 0.0417(14)
C20 0.0591(11) 0.0554(10) 0.0586(11) -0.0001(9) 0.0124(9) 0.0013(9)
C21 0.0785(13) 0.0615(11) 0.0536(11) -0.0012(9) 0.0059(9) 0.0003(10)
C22 0.0794(15) 0.0952(17) 0.0519(11) -0.0006(11) 0.0071(10) -0.0111(13)
C23 0.0665(14) 0.121(2) 0.0643(14) 0.0317(14) 0.0102(11) 0.0010(14)
C24 0.0780(15) 0.0882(16) 0.0957(19) 0.0371(15) 0.0294(13) 0.0220(13)
C25 0.0738(13) 0.0637(12) 0.0806(15) 0.0035(11) 0.0264(11) 0.0068(11)

loop_
_atom_type_symbol
_atom_type_description
_atom_type_scat_dispersion_real
_atom_type_scat_dispersion_imag
_atom_type_scat_source
C C 0.0033 0.0016 'International Tables Vol C Tables 4.2.6.8 and 6.1.1.4'
H H 0.0000 0.0000 'International Tables Vol C Tables 4.2.6.8 and 6.1.1.4'
N N 0.0061 0.0033 'International Tables Vol C Tables 4.2.6.8 and 6.1.1.4'
O O 0.0106 0.0060 'International Tables Vol C Tables 4.2.6.8 and 6.1.1.4'
S S 0.1246 0.1234 'International Tables Vol C Tables 4.2.6.8 and 6.1.1.4'

loop_
_geom_angle_atom_site_label_1
_geom_angle_atom_site_label_2
_geom_angle_atom_site_label_3
_geom_angle
O1 S1 O2 120.50(10)
O1 S1 N1 106.11(10)
O2 S1 N1 106.06(9)
O1 S1 C5 110.15(10)
O2 S1 C5 108.45(10)
N1 S1 C5 104.29(8)
C15 N1 C8 106.55(15)
C15 N1 S1 120.27(14)
C8 N1 S1 125.35(14)
C2 C1 H1A 109.5
C2 C1 H1B 109.5
H1A C1 H1B 109.5
C2 C1 H1C 109.5
H1A C1 H1C 109.5
H1B C1 H1C 109.5
C3 C2 C7 117.88(19)
C3 C2 C1 120.8(2)
C7 C2 C1 121.4(2)
C2 C3 C4 121.52(19)
C2 C3 H3 119.2
C4 C3 H3 119.2
C5 C4 C3 119.40(19)
C5 C4 H4 120.3
C3 C4 H4 120.3
C4 C5 C6 120.04(19)
C4 C5 S1 119.81(16)
C6 C5 S1 120.13(15)
C7 C6 C5 119.46(19)
C7 C6 H6 120.3
C5 C6 H6 120.3
C6 C7 C2 121.7(2)
C6 C7 H7 119.1
C2 C7 H7 119.1
C9 C8 C13 122.0(2)
C9 C8 N1 130.45(19)
C13 C8 N1 107.43(18)
C8 C9 C10 117.1(2)
C8 C9 H9 121.4
C10 C9 H9 121.4
C11 C10 C9 122.0(3)
C11 C10 H10 119.0
C9 C10 H10 119.0
C12 C11 C10 120.9(3)
C12 C11 H11 119.6
C10 C11 H11 119.6
C11 C12 C13 119.0(2)
C11 C12 H12 120.5
C13 C12 H12 120.5
C12 C13 C8 118.9(2)
C12 C13 C14 134.2(2)
C8 C13 C14 106.84(17)
C15 C14 C13 108.65(17)
C15 C14 C19 110.9(2)
C13 C14 C19 140.36(18)
C14 C15 N1 110.40(18)
C14 C15 C17 115.33(18)
N1 C15 C17 134.14(17)
C15 C17 C18 101.20(16)
C15 C17 H17A 111.5
C18 C17 H17A 111.5
C15 C17 H17B 111.5
C18 C17 H17B 111.5
H17A C17 H17B 109.3
C20 C18 C19 110.96(17)
C20 C18 C17 113.18(17)
C19 C18 C17 106.52(17)
C20 C18 H18 108.7
C19 C18 H18 108.7
C17 C18 H18 108.7
C14 C19 C18 103.06(16)
C14 C19 H19A 111.2
C18 C19 H19A 111.2
C14 C19 H19B 111.2
C18 C19 H19B 111.2
H19A C19 H19B 109.1
C21 C20 C25 117.68(19)
C21 C20 C18 122.30(17)
C25 C20 C18 119.98(18)
C22 C21 C20 121.3(2)
C22 C21 H21 119.4
C20 C21 H21 119.4
C23 C22 C21 120.4(2)
C23 C22 H22 119.8
C21 C22 H22 119.8
C22 C23 C24 119.5(2)
C22 C23 H23 120.3
C24 C23 H23 120.3
C23 C24 C25 120.1(2)
C23 C24 H24 119.9
C25 C24 H24 119.9
C20 C25 C24 121.1(2)
C20 C25 H25 119.5
C24 C25 H25 119.5

loop_
_geom_bond_atom_site_label_1
_geom_bond_atom_site_label_2
_geom_bond_distance
S1 O1 1.4185(17)
S1 O2 1.4207(17)
S1 N1 1.6684(15)
S1 C5 1.7543(19)
N1 C15 1.406(2)
N1 C8 1.428(3)
C1 C2 1.504(3)
C1 H1A 0.9600
C1 H1B 0.9600
C1 H1C 0.9600
C2 C3 1.375(3)
C2 C7 1.377(3)
C3 C4 1.381(3)
C3 H3 0.9300
C4 C5 1.376(3)
C4 H4 0.9300
C5 C6 1.377(3)
C6 C7 1.374(3)
C6 H6 0.9300
C7 H7 0.9300
C8 C9 1.381(3)
C8 C13 1.405(3)
C9 C10 1.384(4)
C9 H9 0.9300
C10 C11 1.381(4)
C10 H10 0.9300
C11 C12 1.371(4)
C11 H11 0.9300
C12 C13 1.401(3)
C12 H12 0.9300
C13 C14 1.437(3)
C14 C15 1.333(3)
C14 C19 1.491(3)
C15 C17 1.480(3)
C17 C18 1.560(3)
C17 H17A 0.9700
C17 H17B 0.9700
C18 C20 1.517(3)
C18 C19 1.558(3)
C18 H18 0.9800
C19 H19A 0.9700
C19 H19B 0.9700
C20 C21 1.377(3)
C20 C25 1.380(3)
C21 C22 1.375(3)
C21 H21 0.9300
C22 C23 1.362(4)
C22 H22 0.9300
C23 C24 1.370(4)
C23 H23 0.9300
C24 C25 1.381(3)
C24 H24 0.9300
C25 H25 0.9300

loop_
_geom_torsion_atom_site_label_1
_geom_torsion_atom_site_label_2
_geom_torsion_atom_site_label_3
_geom_torsion_atom_site_label_4
_geom_torsion
O1 S1 N1 C15 -179.98(14)
O2 S1 N1 C15 -50.72(15)
C5 S1 N1 C15 63.69(15)
O1 S1 N1 C8 35.07(16)
O2 S1 N1 C8 164.33(14)
C5 S1 N1 C8 -81.26(15)
C7 C2 C3 C4 -0.2(3)
C1 C2 C3 C4 -179.1(2)
C2 C3 C4 C5 -0.5(3)
C3 C4 C5 C6 0.5(3)
C3 C4 C5 S1 178.66(15)
O1 S1 C5 C4 131.45(17)
O2 S1 C5 C4 -2.37(18)
N1 S1 C5 C4 -115.07(16)
O1 S1 C5 C6 -50.41(19)
O2 S1 C5 C6 175.77(16)
N1 S1 C5 C6 63.07(18)
C4 C5 C6 C7 0.1(3)
S1 C5 C6 C7 -178.01(17)
C5 C6 C7 C2 -0.8(4)
C3 C2 C7 C6 0.9(3)
C1 C2 C7 C6 179.8(2)
C15 N1 C8 C9 -179.79(19)
S1 N1 C8 C9 -30.9(3)
C15 N1 C8 C13 3.43(18)
S1 N1 C8 C13 152.27(13)
C13 C8 C9 C10 -1.9(3)
N1 C8 C9 C10 -178.30(19)
C8 C9 C10 C11 0.8(3)
C9 C10 C11 C12 0.7(4)
C10 C11 C12 C13 -1.2(4)
C11 C12 C13 C8 0.1(3)
C11 C12 C13 C14 -178.8(2)
C9 C8 C13 C12 1.5(3)
N1 C8 C13 C12 178.64(16)
C9 C8 C13 C14 -179.32(17)
N1 C8 C13 C14 -2.20(18)
C12 C13 C14 C15 179.1(2)
C8 C13 C14 C15 0.1(2)
C12 C13 C14 C19 -4.2(4)
C8 C13 C14 C19 176.9(2)
C13 C14 C15 N1 2.1(2)
C19 C14 C15 N1 -175.66(15)
C13 C14 C15 C17 178.52(15)
C19 C14 C15 C17 0.7(2)
C8 N1 C15 C14 -3.48(19)
S1 N1 C15 C14 -154.23(13)
C8 N1 C15 C17 -178.93(19)
S1 N1 C15 C17 30.3(3)
C14 C15 C17 C18 9.9(2)
N1 C15 C17 C18 -174.77(18)
C15 C17 C18 C20 106.22(19)
C15 C17 C18 C19 -15.99(19)
C15 C14 C19 C18 -11.1(2)
C13 C14 C19 C18 172.1(2)
C20 C18 C19 C14 -106.89(18)
C17 C18 C19 C14 16.7(2)
C19 C18 C20 C21 83.4(2)
C17 C18 C20 C21 -36.2(3)
C19 C18 C20 C25 -94.1(2)
C17 C18 C20 C25 146.20(19)
C25 C20 C21 C22 0.3(3)
C18 C20 C21 C22 -177.3(2)
C20 C21 C22 C23 0.2(4)
C21 C22 C23 C24 -0.4(4)
C22 C23 C24 C25 0.1(4)
C21 C20 C25 C24 -0.6(3)
C18 C20 C25 C24 177.0(2)
C23 C24 C25 C20 0.4(4)
